data_1515510
loop_
_publ_author_name
'Serpell, Christopher J.'
'Cookson, James'
'Thompson, Amber L.'
'Beer, Paul D.'

_publ_section_title
;
 A dual-functional tetrakis-imidazolium macrocycle for supramolecular
 assembly
;
_journal_issue 3
_journal_name_full 'Chemical Science'
_journal_page_first 494
_journal_paper_doi 10.1039/c0sc00511h
_journal_volume 2
_journal_year 2011
_chemical_formula_moiety '0.39(C41 H28 Co4 O18), C40 H36 N8, 4(F6 P)'
_chemical_formula_sum 'C56.15 H47.03 Co1.58 F24 N8 O7.09 P4'
_chemical_formula_weight 1620.12
_space_group_IT_number 72
_symmetry_cell_setting orthorhombic
_symmetry_space_group_name_Hall '-I 2 2c'
_symmetry_space_group_name_H-M 'I b a m'
_atom_sites_solution_hydrogens geom
_atom_sites_solution_primary direct
_audit_creation_date 09-04-18
_audit_creation_method CRYSTALS_ver_12.86
_cell_angle_alpha 90
_cell_angle_beta 90
_cell_angle_gamma 90
_cell_formula_units_Z 4
_cell_length_a 22.9688(10)
_cell_length_b 18.0778(6)
_cell_length_c 21.4031(7)
_cell_measurement_reflns_used 4682
_cell_measurement_temperature 150
_cell_measurement_theta_max 26
_cell_measurement_theta_min 5
_cell_volume 8887.1(6)
_computing_cell_refinement 'DENZO/SCALEPACK (Otwinowski & Minor, 1997)'
_computing_data_collection 'COLLECT (Nonius, 1997-2001).'
_computing_data_reduction 'DENZO/SCALEPACK (Otwinowski & Minor, 1997)'
_computing_molecular_graphics 'CAMERON (Watkin et al., 1996)'
_computing_publication_material 'CRYSTALS (Betteridge et al., 2003)'
_computing_structure_refinement 'CRYSTALS (Betteridge et al., 2003)'
_computing_structure_solution 'SIR92 (Altomare et al., 1994)'
_diffrn_ambient_temperature 150
_diffrn_measured_fraction_theta_full 0.977
_diffrn_measured_fraction_theta_max 0.971
_diffrn_measurement_device 'Nonius KappaCCD'
_diffrn_measurement_device_type Area
_diffrn_measurement_method \w
_diffrn_radiation_monochromator graphite
_diffrn_radiation_type 'Mo K\a'
_diffrn_radiation_wavelength 0.71073
_diffrn_reflns_av_R_equivalents 0.076
_diffrn_reflns_limit_h_max 27
_diffrn_reflns_limit_h_min 0
_diffrn_reflns_limit_k_max 22
_diffrn_reflns_limit_k_min -22
_diffrn_reflns_limit_l_max 26
_diffrn_reflns_limit_l_min 0
_diffrn_reflns_number 8504
_diffrn_reflns_theta_full 25.354
_diffrn_reflns_theta_max 26.411
_diffrn_reflns_theta_min 5.173
_diffrn_standards_number 0
_exptl_absorpt_coefficient_mu 0.462
_exptl_absorpt_correction_T_max 0.87
_exptl_absorpt_correction_T_min 0.80
_exptl_absorpt_correction_type multi-scan
_exptl_absorpt_process_details 'DENZO/SCALEPACK (Otwinowski & Minor, 1997)'
_exptl_crystal_colour red
_exptl_crystal_density_diffrn 1.211
_exptl_crystal_density_method 'not measured'
_exptl_crystal_description plate
_exptl_crystal_F_000 3260.474
_exptl_crystal_size_max 0.50
_exptl_crystal_size_mid 0.40
_exptl_crystal_size_min 0.30
_platon_squeeze_details
;
After full modelling of the structure, some residual electron
density was observed, but could not be fitted to any sensible
solvent scheme. Instead, Platon Squeeze was used to include
this data in the refinement.
;
_refine_diff_density_max 1.93
_refine_diff_density_min -1.06
_refine_ls_extinction_method None
_refine_ls_goodness_of_fit_ref 1.0106
_refine_ls_hydrogen_treatment constr
_refine_ls_matrix_type full
_refine_ls_number_parameters 263
_refine_ls_number_reflns 4100
_refine_ls_number_restraints 427
_refine_ls_R_factor_all 0.1821
_refine_ls_R_factor_gt 0.1542
_refine_ls_shift/su_max 0.001629
_refine_ls_structure_factor_coef F
_refine_ls_weighting_details
;
Method, part 1, Chebychev polynomial, (Watkin, 1994, Prince, 1982)
[weight] = 1.0/[A~0~*T~0~(x)+A~1~*T~1~(x) ... +A~n-1~]*T~n-1~(x)]
where A~i~ are the Chebychev coefficients listed below and x= Fcalc/Fmax
Method = Robust Weighting (Prince, 1982)
W = [weight] * [1-(deltaF/6*sigmaF)^2^]^2^
A~i~ are:
3.78 2.46 2.05
;
_refine_ls_weighting_scheme calc
_refine_ls_wR_factor_all 0.2606
_refine_ls_wR_factor_gt 0.1803
_refine_ls_wR_factor_ref 0.1803
_reflns_limit_h_max 27
_reflns_limit_h_min 0
_reflns_limit_k_max 22
_reflns_limit_k_min -22
_reflns_limit_l_max 26
_reflns_limit_l_min 0
_reflns_number_gt 4100
_reflns_number_total 4570
_reflns_threshold_expression I>2.0\s(I)
_oxford_diffrn_Wilson_B_factor 4.03
_oxford_diffrn_Wilson_scale 79.34
_oxford_refine_ls_r_factor_ref 0.1542
_oxford_refine_ls_scale 0.412(3)
_oxford_reflns_number_all 5596
_oxford_reflns_threshold_expression_ref I>2.0\s(I)
_oxford_structure_analysis_title 012CJS08
_cod_data_source_file c0sc00511h.txt
_cod_data_source_block 11
_cod_depositor_comments
;
The following automatic conversions were performed:

'_symmetry_cell_setting' value 'Orthorhombic' changed to
'orthorhombic' according to
/usr/data/users/saulius/automatic-downloads/retrospective/RSC/lib/dictionaries/cif_core.dic
dictionary named 'cif_core.dic' version 2.4.2 from 2011-04-26.

Automatic conversion script
Id: cif_fix_values 2281 2013-09-26 08:29:07Z andrius 
;
_cod_original_sg_symbol_H-M 'I b a m '
_cod_database_code 1515510

loop_
_symmetry_equiv_pos_as_xyz
x,y,z
-x,-y,-z
x+1/2,y+1/2,z+1/2
-x+1/2,-y+1/2,-z+1/2
-x+1/2,y+1/2,z
x+1/2,-y+1/2,-z
-x+1,y+1,z+1/2
x+1,-y+1,-z+1/2
x+1/2,-y+1/2,z
-x+1/2,y+1/2,-z
x+1,-y+1,z+1/2
-x+1,y+1,-z+1/2
-x,-y,z
x,y,-z
-x+1/2,-y+1/2,z+1/2
x+1/2,y+1/2,-z+1/2

loop_
_atom_site_label
_atom_site_type_symbol
_atom_site_fract_x
_atom_site_fract_y
_atom_site_fract_z
_atom_site_U_iso_or_equiv
_atom_site_occupancy
_atom_site_adp_type
_atom_site_refinement_flags_posn
_atom_site_refinement_flags_adp
_atom_site_refinement_flags_occupancy
C1 C 0.5062(3) 0.5761(3) 0.8342(3) 0.0657 1.0000 Uani . U .
C2 C 0.5551(3) 0.5321(3) 0.8334(2) 0.0616 1.0000 Uani . U .
C3 C 0.5483(2) 0.4557(3) 0.8334(2) 0.0557 1.0000 Uani . U .
N4 N 0.5995(2) 0.4093(2) 0.83153(18) 0.0578 1.0000 Uani . U .
C5 C 0.6024(3) 0.3383(3) 0.8064(3) 0.0797 1.0000 Uani . U .
C6 C 0.6560(3) 0.3145(3) 0.8147(3) 0.0730 1.0000 Uani . U .
N7 N 0.6882(2) 0.3702(2) 0.84298(17) 0.0579 1.0000 Uani . U .
C8 C 0.6516(2) 0.4270(3) 0.8527(2) 0.0552 1.0000 Uani . U .
C9 C 0.7479(2) 0.3682(3) 0.8642(2) 0.0646 1.0000 Uani . U .
C10 C 0.7511(2) 0.3666(3) 0.9343(2) 0.0554 1.0000 Uani . U .
C11 C 0.7358(3) 0.3039(3) 0.9682(3) 0.0782 1.0000 Uani . U .
C12 C 0.7693(3) 0.4291(3) 0.9678(3) 0.0646 1.0000 Uani . U .
P13 P 0.75688(10) 0.11700(9) 0.83603(8) 0.0846 1.0000 Uani . U .
F14 F 0.7924(3) 0.1890(3) 0.8464(4) 0.1570 1.0000 Uani . U .
F15 F 0.7279(3) 0.1509(3) 0.7763(2) 0.1329 1.0000 Uani . U .
F16 F 0.7077(3) 0.1533(3) 0.8771(2) 0.1242 1.0000 Uani . U .
F17 F 0.8070(3) 0.0801(3) 0.7951(2) 0.1299 1.0000 Uani . U .
F18 F 0.7866(3) 0.0813(3) 0.89586(19) 0.1216 1.0000 Uani . U .
F19 F 0.7186(3) 0.0424(2) 0.8319(3) 0.1324 1.0000 Uani . U .
Co20 Co 0.94376(11) 0.30421(15) 1.05762(13) 0.0936(12) 0.394(5) Uiso . U P
C21 C 0.9420(9) 0.3980(12) 1.0713(10) 0.0962(15) 0.394(5) Uiso . U P
O22 O 0.9395(6) 0.4599(8) 1.0804(7) 0.102(2) 0.394(5) Uiso . U P
C23 C 1.0173(9) 0.2665(11) 1.0738(10) 0.0949(16) 0.394(5) Uiso . U P
O24 O 1.0563(6) 0.2343(7) 1.0752(6) 0.096(2) 0.394(5) Uiso . U P
C25 C 0.9082(8) 0.2811(11) 1.1263(10) 0.0971(16) 0.394(5) Uiso . U P
O26 O 0.8959(6) 0.2660(7) 1.1771(7) 0.103(2) 0.394(5) Uiso . U P
C27 C 0.8920(14) 0.3026(16) 1.000000(7) 0.0939(14) 0.394(5) Uiso S U P
C28 C 0.9061(12) 0.2363(16) 1.0000 0.0934(14) 0.394(5) Uiso S U P
C29 C 0.8939(12) 0.1543(15) 1.000000(10) 0.0923(14) 0.394(5) Uiso S U P
O30 O 0.9443(2) 0.1114(10) 1.0000 0.0912(14) 0.394(5) Uiso DS U P
C31 C 0.94650(8) 0.03593(18) 1.0000 0.0907(14) 0.394(5) Uiso DS U P
C32 C 0.89526(4) -0.0050(3) 1.000000(7) 0.0903(15) 0.394(5) Uiso DS U P
C33 C 0.89752(17) -0.0818(3) 1.0000 0.0901(16) 0.394(5) Uiso DS U P
C34 C 0.9510(2) -0.11772(16) 1.000000(7) 0.0901(16) 0.394(5) Uiso DS U P
C35 C 1.00226(15) -0.07682(4) 1.0000 0.0905(15) 0.394(5) Uiso DS U P
C36 C 1.0000 0.0000 1.0000 0.0899(16) 0.394(5) Uiso DS U P
C37 C 1.05125(9) 0.04091(17) 1.000000(7) 0.0904(15) 0.394(5) Uiso DS U P
C38 C 1.10475(4) 0.0050(3) 1.000000(7) 0.0903(15) 0.394(5) Uiso DS U P
C39 C 1.10701(15) -0.0719(4) 1.000000(7) 0.0912(14) 0.394(5) Uiso DS U P
C40 C 1.0558(2) -0.11276(19) 1.0000 0.0913(14) 0.394(5) Uiso DS U P
O41 O 1.0578(4) -0.1828(7) 1.0000 0.0929(14) 0.394(5) Uiso DS U P
C42 C 1.1236(8) -0.2096(8) 1.000000(10) 0.0936(14) 0.394(5) Uiso DS U P
C43 C 1.1263(8) -0.2930(8) 1.000000(10) 0.0942(14) 0.394(5) Uiso DS U P
O44 O 1.0645(8) -0.3254(8) 1.000000(7) 0.0958(15) 0.394(5) Uiso DS U P
H11 H 0.5098 0.6276 0.8351 0.0722 1.0000 Uiso R . .
H21 H 0.5927 0.5520 0.8329 0.0702 1.0000 Uiso R . .
H51 H 0.5724 0.3129 0.7871 0.0911 1.0000 Uiso R . .
H61 H 0.6703 0.2686 0.8032 0.0841 1.0000 Uiso R . .
H81 H 0.6613 0.4719 0.8706 0.0623 1.0000 Uiso R . .
H91 H 0.7686 0.4123 0.8488 0.0730 1.0000 Uiso R . .
H92 H 0.7661 0.3243 0.8473 0.0732 1.0000 Uiso R . .
H111 H 0.7248 0.2611 0.9466 0.0883 1.0000 Uiso R . .
H121 H 0.7818 0.4713 0.9465 0.0736 1.0000 Uiso R . .
H271 H 0.8379 0.3144 1.0000 0.1430 0.394(5) Uiso RS . P
H291 H 0.8715 0.1437 1.0362 0.1126 0.394(5) Uiso R . P
H321 H 0.8586 0.0195 1.0000 0.1104 0.394(5) Uiso RS . P
H331 H 0.8627 -0.1102 1.0000 0.1102 0.394(5) Uiso . . P
H341 H 0.9527 -0.1702 1.0000 0.1103 0.394(5) Uiso RS . P
H391 H 1.1436 -0.0963 1.0000 0.1114 0.394(5) Uiso RS . P
H381 H 1.1397 0.0331 1.0000 0.1104 0.394(5) Uiso RS . P
H371 H 1.0496 0.0934 1.0000 0.1106 0.394(5) Uiso RS . P
H421 H 1.1425 -0.1912 1.0362 0.1140 0.394(5) Uiso R . P
H431 H 1.1465 -0.3092 1.0362 0.1147 0.394(5) Uiso R . P
H441 H 1.0668 -0.3779 1.0000 0.1166 0.394(5) Uiso RS . P

loop_
_atom_site_aniso_label
_atom_site_aniso_U_11
_atom_site_aniso_U_22
_atom_site_aniso_U_33
_atom_site_aniso_U_23
_atom_site_aniso_U_13
_atom_site_aniso_U_12
C1 0.076(2) 0.055(3) 0.066(3) 0.001(2) -0.001(3) 0.0103(16)
C2 0.070(3) 0.060(2) 0.055(3) 0.000(2) -0.001(2) 0.0075(18)
C3 0.073(2) 0.0590(19) 0.035(2) 0.0013(19) 0.001(2) 0.0125(16)
N4 0.0743(19) 0.0538(19) 0.045(2) -0.0033(16) -0.0025(18) 0.0111(16)
C5 0.089(3) 0.067(3) 0.083(4) -0.026(3) -0.017(3) 0.019(3)
C6 0.084(3) 0.066(3) 0.069(3) -0.015(2) -0.003(3) 0.017(2)
N7 0.075(2) 0.062(2) 0.037(2) -0.0004(16) 0.0046(16) 0.0138(15)
C8 0.073(2) 0.054(2) 0.039(2) 0.0011(18) 0.001(2) 0.0096(17)
C9 0.076(2) 0.071(3) 0.047(2) -0.002(2) 0.002(2) 0.016(2)
C10 0.062(3) 0.058(2) 0.046(2) 0.0003(15) 0.0049(19) 0.007(2)
C11 0.127(5) 0.057(3) 0.050(2) -0.0063(19) 0.008(3) -0.012(3)
C12 0.090(4) 0.052(2) 0.052(2) 0.0047(18) 0.003(3) 0.001(2)
P13 0.1422(18) 0.0558(10) 0.0559(10) -0.0017(6) 0.0028(8) 0.0113(8)
F14 0.201(5) 0.078(2) 0.191(6) 0.005(3) 0.006(4) -0.032(3)
F15 0.184(5) 0.142(4) 0.072(2) 0.022(2) 0.011(2) 0.078(3)
F16 0.184(4) 0.098(3) 0.091(3) -0.012(2) 0.040(3) 0.021(3)
F17 0.172(4) 0.129(3) 0.089(3) 0.021(2) 0.025(2) 0.066(3)
F18 0.192(5) 0.107(3) 0.066(2) 0.0089(19) -0.021(2) 0.006(3)
F19 0.182(4) 0.080(2) 0.135(4) -0.021(2) -0.021(3) -0.016(2)

loop_
_atom_type_symbol
_atom_type_scat_dispersion_real
_atom_type_scat_dispersion_imag
_atom_type_scat_Cromer_Mann_a1
_atom_type_scat_Cromer_Mann_b1
_atom_type_scat_Cromer_Mann_a2
_atom_type_scat_Cromer_Mann_b2
_atom_type_scat_Cromer_Mann_a3
_atom_type_scat_Cromer_Mann_b3
_atom_type_scat_Cromer_Mann_a4
_atom_type_scat_Cromer_Mann_b4
_atom_type_scat_Cromer_Mann_c
_atom_type_scat_source
C 0.0033 0.0016 2.3100 20.8439 1.0200 10.2075 1.5886 0.5687 0.8650 51.6512 0.2156 'International Tables Vol C 4.2.6.8 and 6.1.1.4'
H 0.0000 0.0000 0.4930 10.5109 0.3229 26.1257 0.1402 3.1424 0.0408 57.7998 0.0030 'International Tables Vol C 4.2.6.8 and 6.1.1.4'
O 0.0106 0.0060 3.0485 13.2771 2.2868 5.7011 1.5463 0.3239 0.8670 32.9089 0.2508 'International Tables Vol C 4.2.6.8 and 6.1.1.4'
Co 0.3494 0.9721 12.2841 4.2791 7.3409 0.2784 4.0034 13.5359 2.3488 71.1692 1.0118 'International Tables Vol C 4.2.6.8 and 6.1.1.4'
F 0.0171 0.0103 3.5392 10.2825 2.6412 4.2944 1.5170 0.2615 1.0243 26.1476 0.2776 'International Tables Vol C 4.2.6.8 and 6.1.1.4'
N 0.0061 0.0033 12.2126 0.0057 3.1322 9.8933 2.0125 28.9975 1.1663 0.5826 -11.5290 'International Tables Vol C 4.2.6.8 and 6.1.1.4'
P 0.1023 0.0942 6.4345 1.9067 4.1791 27.1570 1.7800 0.5260 1.4908 68.1645 1.1149 'International Tables Vol C 4.2.6.8 and 6.1.1.4'

loop_
_geom_angle_atom_site_label_1
_geom_angle_site_symmetry_1
_geom_angle_atom_site_label_2
_geom_angle_atom_site_label_3
_geom_angle_site_symmetry_3
_geom_angle
_geom_angle_publ_flag
C3 13_665 C1 C2 . 120.0(5) yes
C3 13_665 C1 H11 . 119.8 no
C2 . C1 H11 . 120.2 no
C1 . C2 C3 . 118.9(5) yes
C1 . C2 H21 . 122.0 no
C3 . C2 H21 . 119.1 no
C2 . C3 C1 13_665 121.1(5) yes
C2 . C3 N4 . 119.0(5) yes
C1 13_665 C3 N4 . 119.9(5) yes
C3 . N4 C5 . 125.7(5) yes
C3 . N4 C8 . 126.0(4) yes
C5 . N4 C8 . 108.2(4) yes
N4 . C5 C6 . 107.0(5) yes
N4 . C5 H51 . 126.4 no
C6 . C5 H51 . 126.6 no
C5 . C6 N7 . 108.7(5) yes
C5 . C6 H61 . 126.0 no
N7 . C6 H61 . 125.2 no
C6 . N7 C8 . 106.7(5) yes
C6 . N7 C9 . 128.7(4) yes
C8 . N7 C9 . 124.3(4) yes
N7 . C8 N4 . 109.2(4) yes
N7 . C8 H81 . 125.8 no
N4 . C8 H81 . 125.0 no
N7 . C9 C10 . 111.1(4) yes
N7 . C9 H91 . 109.5 no
C10 . C9 H91 . 109.0 no
N7 . C9 H92 . 108.2 no
C10 . C9 H92 . 109.7 no
H91 . C9 H92 . 109.4 no
C9 . C10 C11 . 121.6(5) yes
C9 . C10 C12 . 120.5(5) yes
C11 . C10 C12 . 117.8(5) yes
C10 . C11 C11 14_557 121.4(3) yes
C10 . C11 H111 . 119.0 no
C11 14_557 C11 H111 . 119.6 no
C10 . C12 C12 14_557 120.7(3) yes
C10 . C12 H121 . 120.1 no
C12 14_557 C12 H121 . 119.2 no
F14 . P13 F15 . 90.7(4) yes
F14 . P13 F16 . 87.0(4) yes
F15 . P13 F16 . 89.3(3) yes
F14 . P13 F17 . 92.9(4) yes
F15 . P13 F17 . 91.2(3) yes
F16 . P13 F17 . 179.5(3) yes
F14 . P13 F18 . 90.0(4) yes
F15 . P13 F18 . 178.9(3) yes
F16 . P13 F18 . 91.6(3) yes
F17 . P13 F18 . 87.9(3) yes
F14 . P13 F19 . 174.8(4) yes
F15 . P13 F19 . 92.9(3) yes
F16 . P13 F19 . 89.3(3) yes
F17 . P13 F19 . 90.7(3) yes
F18 . P13 F19 . 86.5(3) yes
Co20 14_557 Co20 C21 . 99.8(7) yes
Co20 14_557 Co20 C23 . 100.7(6) yes
Co20 14_557 Co20 C25 . 148.0(7) yes
Co20 14_557 Co20 C27 . 44.0(8) yes
Co20 14_557 Co20 C28 . 50.6(5) yes
C21 . Co20 C23 . 110.6(9) yes
C21 . Co20 C25 . 94.7(10) yes
C23 . Co20 C25 . 100.5(9) yes
C21 . Co20 C27 . 97.0(12) yes
C23 . Co20 C27 . 139.5(11) yes
C25 . Co20 C27 . 106.2(10) yes
C21 . Co20 C28 . 136.1(10) yes
C23 . Co20 C28 . 106.9(10) yes
C25 . Co20 C28 . 100.1(9) yes
C27 . Co20 C28 . 39.1(11) yes
Co20 . C21 O22 . 178.4(18) yes
Co20 . C23 O24 . 165.9(19) yes
Co20 . C25 O26 . 165.8(18) yes
Co20 14_557 C27 Co20 . 92.1(15) yes
Co20 14_557 C27 C28 . 80.5(16) yes
Co20 14_557 C27 H271 . 132.9 no
Co20 . C27 C28 . 80.5(16) yes
Co20 . C27 H271 . 132.9 no
C28 . C27 H271 . 114.9 no
Co20 14_557 C28 Co20 . 78.8(11) yes
Co20 14_557 C28 C27 . 60.4(14) yes
Co20 . C28 C27 . 60.4(14) yes
Co20 14_557 C28 C29 . 134.7(10) yes
Co20 . C28 C29 . 134.7(10) yes
C27 . C28 C42 2_757 110(3) yes
C27 . C28 C29 . 154(3) yes
C28 . C29 C39 2_757 170(2) yes
C28 . C29 H291 14_557 107.4 no
C39 2_757 C29 H291 14_557 77.9 no
C28 . C29 C40 13_755 112(2) yes
C39 2_757 C29 C40 13_755 57.8(10) yes
H291 14_557 C29 C40 13_755 110.1 no
C28 . C29 O41 2_757 54.3(16) yes
C39 2_757 C29 O41 2_757 116(2) yes
H291 14_557 C29 O41 2_757 125.1 no
C40 13_755 C29 O41 2_757 57.9(14) yes
C28 . C29 C42 2_757 32.5(15) yes
C39 2_757 C29 C42 2_757 157(3) yes
H291 14_557 C29 C42 2_757 89.3 no
C40 13_755 C29 C42 2_757 145(3) yes
O41 2_757 C29 C42 2_757 87(2) yes
C28 . C29 O30 . 113(2) yes
C39 2_757 C29 O30 . 57.0(11) yes
H291 14_557 C29 O30 . 109.7 no
C40 13_755 C29 O30 . 0.8(6) yes
O41 2_757 C29 O30 . 58.7(15) yes
C28 . C29 H291 . 107.4 no
C39 2_757 C29 H291 . 77.9 no
H291 14_557 C29 H291 . 109.5 no
C40 13_755 C29 H291 . 110.1 no
O41 2_757 C29 H291 . 125.1 no
C42 2_757 C29 O30 . 146(3) yes
C42 2_757 C29 H291 . 89.3 no
O30 . C29 H291 . 109.7 no
C29 . O30 C39 13_755 65.1(12) yes
C29 . O30 C35 13_755 173.2(16) yes
C39 13_755 O30 C35 13_755 121.7(13) yes
C29 . O30 O41 2_757 54.1(12) yes
C39 13_755 O30 O41 2_757 119.1(7) yes
C35 13_755 O30 O41 2_757 119.1(7) yes
C29 . O30 C31 . 125.9(12) yes
C39 13_755 O30 C31 . 60.9(7) yes
C35 13_755 O30 C31 . 60.9(6) yes
O41 2_757 O30 C31 . 179.992(7) yes
C38 13_755 C31 C37 13_755 59.99(4) yes
C38 13_755 C31 C39 2_757 59.99(5) yes
C37 13_755 C31 C39 2_757 119.98(6) yes
C38 13_755 C31 C35 2_757 179.99(7) yes
C37 13_755 C31 C35 2_757 120.00(7) yes
C39 2_757 C31 C35 2_757 120.02(6) yes
C38 13_755 C31 C40 2_757 120.00(7) yes
C37 13_755 C31 C40 2_757 179.99(7) yes
C39 2_757 C31 C40 2_757 60.01(5) yes
C35 2_757 C31 C40 2_757 60.01(4) yes
C38 13_755 C31 O30 . 120.00(4) yes
C37 13_755 C31 O30 . 179.99(4) yes
C39 2_757 C31 O30 . 60.01(3) yes
C35 2_757 C31 O30 . 60.01(4) yes
C37 13_755 C31 C32 . 59.99(4) yes
C39 2_757 C31 C32 . 59.99(3) yes
C35 2_757 C31 C32 . 179.99(4) yes
C40 2_757 C31 C32 . 120.00(4) yes
C38 13_755 C31 C36 . 120.00(4) yes
C37 13_755 C31 C36 . 60.01(4) yes
C39 2_757 C31 C36 . 179.99(3) yes
C35 2_757 C31 C36 . 59.99(4) yes
C40 2_757 C31 C36 . 120.00(4) yes
O30 . C31 C32 . 120.000 yes
O30 . C31 C36 . 120.000 yes
C32 . C31 C36 . 120.000(3) yes
H381 13_755 C32 C37 2_757 119.8 no
H381 13_755 C32 C31 . 179.8 no
C37 2_757 C32 C31 . 60.01(4) yes
H381 13_755 C32 C39 13_755 120.2 no
C37 2_757 C32 C39 13_755 120.02(8) yes
C31 . C32 C39 13_755 60.01(5) yes
H381 13_755 C32 C33 . 59.8 no
C37 2_757 C32 C33 . 59.99(4) yes
C31 . C32 C33 . 120.000(3) yes
C39 13_755 C32 C33 . 179.99(5) yes
H381 13_755 C32 H321 . 60.0 no
C37 2_757 C32 H321 . 179.8 no
C31 . C32 H321 . 120.2 no
C39 13_755 C32 H321 . 60.2 no
C33 . C32 H321 . 119.8 no
H381 13_755 C33 H371 2_757 144.0 no
H381 13_755 C33 C32 . 42.0 no
H371 2_757 C33 C32 . 102.0 no
H381 13_755 C33 C38 13_755 42.0 no
H371 2_757 C33 C38 13_755 102.0 no
H381 13_755 C33 C37 2_757 102.0 no
H371 2_757 C33 C37 2_757 41.9 no
C32 . C33 C37 2_757 60.01(3) yes
C38 13_755 C33 C37 2_757 60.02(5) yes
H381 13_755 C33 C34 . 162.0 no
H371 2_757 C33 C34 . 18.0 no
C32 . C33 C34 . 120.000 yes
C38 13_755 C33 C34 . 120.01(5) yes
C37 2_757 C33 C34 . 59.99(3) yes
H381 13_755 C33 H331 . 78.6 no
H371 2_757 C33 H331 . 137.4 no
C32 . C33 H331 . 120.6 no
C38 13_755 C33 H331 . 120.6 no
C37 2_757 C33 H331 . 179.3 no
C34 . C33 H331 . 119.4 no
C33 . C34 C37 2_757 59.99(4) yes
C33 . C34 C35 . 120.000 yes
C37 2_757 C34 C35 . 60.01(4) yes
C33 . C34 H341 . 120.2 no
C37 2_757 C34 H341 . 179.8 no
C35 . C34 H341 . 119.8 no
H371 2_757 C35 C37 13_755 42.0 no
H371 2_757 C35 C31 13_755 162.0 no
C37 13_755 C35 C31 13_755 120.03(7) yes
H371 2_757 C35 C34 . 18.0 no
C37 13_755 C35 C34 . 59.98(4) yes
C31 13_755 C35 C34 . 179.99(4) yes
H371 2_757 C35 O30 2_757 138.9 no
C37 13_755 C35 O30 2_757 179.2(7) yes
C31 13_755 C35 O30 2_757 59.1(6) yes
C34 . C35 O30 2_757 120.9(6) yes
H371 2_757 C35 C36 . 102.0 no
C37 13_755 C35 C36 . 60.02(4) yes
C31 13_755 C35 C36 . 60.01(4) yes
C34 . C35 C36 . 120.000(3) yes
O30 2_757 C35 C36 . 119.1(6) yes
H371 2_757 C35 C40 . 138.0 no
C37 13_755 C35 C40 . 179.98(4) yes
C31 13_755 C35 C40 . 59.99(4) yes
C34 . C35 C40 . 120.000(3) yes
O30 2_757 C35 C40 . 0.9(6) yes
C36 . C35 C40 . 120.000 yes
C37 2_757 C36 C31 13_755 120.000(3) yes
C37 2_757 C36 C31 . 60.000(3) yes
C31 13_755 C36 C31 . 179.992 yes
C37 2_757 C36 C35 13_755 120.000(3) yes
C31 13_755 C36 C35 13_755 120.000 yes
C31 . C36 C35 13_755 60.000 yes
C37 2_757 C36 C35 . 60.000(3) yes
C31 13_755 C36 C35 . 60.000 yes
C31 . C36 C35 . 120.000 yes
C35 13_755 C36 C35 . 179.992 yes
C37 2_757 C36 C37 . 179.992 yes
C31 13_755 C36 C37 . 60.000(3) yes
C31 . C36 C37 . 120.000(3) yes
C35 13_755 C36 C37 . 60.000 yes
C35 . C36 C37 . 120.000 yes
C36 . C37 C31 2_757 59.99(4) yes
C36 . C37 C35 2_757 59.98(4) yes
C31 2_757 C37 C35 2_757 119.98(7) yes
C36 . C37 C32 2_757 119.99(4) yes
C31 2_757 C37 C32 2_757 59.99(4) yes
C35 2_757 C37 C32 2_757 179.97(7) yes
C36 . C37 C34 13_755 119.99(4) yes
C31 2_757 C37 C34 13_755 179.98(7) yes
C35 2_757 C37 C34 13_755 60.00(4) yes
C32 2_757 C37 C34 13_755 120.03(7) yes
C36 . C37 C33 13_755 179.99(3) yes
C31 2_757 C37 C33 13_755 120.00(6) yes
C35 2_757 C37 C33 13_755 120.02(6) yes
C32 2_757 C37 C33 13_755 60.01(5) yes
C34 13_755 C37 C33 13_755 60.02(5) yes
C36 . C37 C38 . 120.000(3) yes
C31 2_757 C37 C38 . 60.01(4) yes
C35 2_757 C37 C38 . 179.98(4) yes
C32 2_757 C37 C38 . 0.01(4) yes
C34 13_755 C37 C38 . 120.01(4) yes
C36 . C37 H371 . 119.8 no
C31 2_757 C37 H371 . 179.8 no
C35 2_757 C37 H371 . 59.9 no
C32 2_757 C37 H371 . 120.2 no
C34 13_755 C37 H371 . 0.2 no
C33 13_755 C37 C38 . 59.99(3) yes
C33 13_755 C37 H371 . 60.2 no
C38 . C37 H371 . 120.2 no
H321 13_755 C38 C31 13_755 120.1 no
H321 13_755 C38 C37 . 179.9 no
C31 13_755 C38 C37 . 60.00(4) yes
H321 13_755 C38 C33 2_757 119.9 no
C31 13_755 C38 C33 2_757 119.99(8) yes
C37 . C38 C33 2_757 59.99(5) yes
H321 13_755 C38 C39 . 60.1 no
C31 13_755 C38 C39 . 60.00(4) yes
C37 . C38 C39 . 120.000 yes
C33 2_757 C38 C39 . 179.99(5) yes
H321 13_755 C38 H381 . 60.0 no
C31 13_755 C38 H381 . 179.8 no
C37 . C38 H381 . 119.8 no
C33 2_757 C38 H381 . 59.8 no
C39 . C38 H381 . 120.2 no
C29 2_757 C39 H321 2_757 141.0 no
C29 2_757 C39 C31 13_755 117.1(11) yes
H321 2_757 C39 C31 13_755 101.9 no
C29 2_757 C39 C38 . 177.1(11) yes
H321 2_757 C39 C38 . 41.9 no
C31 13_755 C39 C38 . 60.01(3) yes
C29 2_757 C39 C32 2_757 177.1(11) yes
H321 2_757 C39 C32 2_757 41.9 no
C31 13_755 C39 C32 2_757 60.00(5) yes
C29 2_757 C39 O30 2_757 58.0(13) yes
H321 2_757 C39 O30 2_757 161.1 no
C31 13_755 C39 O30 2_757 59.1(6) yes
C38 . C39 O30 2_757 119.1(7) yes
C32 2_757 C39 O30 2_757 119.1(7) yes
C29 2_757 C39 C40 . 57.1(11) yes
H321 2_757 C39 C40 . 161.9 no
C31 13_755 C39 C40 . 59.99(3) yes
C38 . C39 C40 . 120.000 yes
C32 2_757 C39 C40 . 119.99(5) yes
C29 2_757 C39 H391 . 63.1 no
H321 2_757 C39 H391 . 77.9 no
C31 13_755 C39 H391 . 179.8 no
C38 . C39 H391 . 119.8 no
C32 2_757 C39 H391 . 119.8 no
O30 2_757 C39 C40 . 0.9(7) yes
O30 2_757 C39 H391 . 121.0 no
C40 . C39 H391 . 120.2 no
C39 . C40 C35 . 120.000(3) yes
C39 . C40 C31 13_755 60.00(4) yes
C35 . C40 C31 13_755 60.00(4) yes
C39 . C40 C29 2_757 65.1(12) yes
C35 . C40 C29 2_757 174.9(12) yes
C31 13_755 C40 C29 2_757 125.1(12) yes
C39 . C40 O41 . 120.000(3) yes
C35 . C40 O41 . 120.000 yes
C31 13_755 C40 O41 . 179.991(5) yes
C29 2_757 C40 O41 . 54.9(12) yes
O30 2_757 O41 C28 2_757 141.6(13) yes
C28 2_757 O41 C40 . 141.6(13) yes
O30 2_757 O41 C29 2_757 67.2(13) yes
C28 2_757 O41 C29 2_757 74.3(19) yes
C40 . O41 C29 2_757 67.2(13) yes
O30 2_757 O41 Co20 2_757 150.52(17) yes
C28 2_757 O41 Co20 2_757 49.3(10) yes
C40 . O41 Co20 2_757 150.52(17) yes
C29 2_757 O41 Co20 2_757 112.4(12) yes
O30 2_757 O41 Co20 13_755 150.52(17) yes
C28 2_757 O41 Co20 13_755 49.3(10) yes
C40 . O41 Co20 13_755 150.52(17) yes
C29 2_757 O41 Co20 13_755 112.4(12) yes
Co20 2_757 O41 Co20 13_755 58.7(3) yes
O30 2_757 O41 C42 . 109.94(19) yes
C28 2_757 O41 C42 . 31.6(13) yes
C40 . O41 C42 . 109.94(18) yes
C29 2_757 O41 C42 . 42.7(13) yes
Co20 2_757 O41 C42 . 75.4(4) yes
Co20 13_755 O41 C42 . 75.4(4) yes
O41 . C42 H421 14_557 109.2 no
O41 . C42 C27 13_755 95.8(13) yes
H421 14_557 C42 C27 13_755 116.0 no
O41 . C42 Co20 2_757 68.7(4) yes
H421 14_557 C42 Co20 2_757 96.6 no
C27 13_755 C42 Co20 2_757 40.3(8) yes
O41 . C42 Co20 13_755 68.7(4) yes
H421 14_557 C42 Co20 13_755 152.4 no
C27 13_755 C42 Co20 13_755 40.3(8) yes
Co20 2_757 C42 Co20 13_755 56.3(3) yes
O41 . C42 C29 13_755 50.4(17) yes
H421 14_557 C42 C29 13_755 81.0 no
C27 13_755 C42 C29 13_755 146(2) yes
Co20 2_757 C42 C29 13_755 112.8(16) yes
Co20 13_755 C42 C29 13_755 112.8(16) yes
O41 . C42 C28 2_757 53(2) yes
H421 14_557 C42 C28 2_757 125.2 no
C27 13_755 C42 C28 2_757 43(2) yes
Co20 2_757 C42 C28 2_757 30.6(8) yes
Co20 13_755 C42 C28 2_757 30.6(8) yes
O41 . C42 C43 . 110.18(19) yes
H421 14_557 C42 C43 . 109.4 no
C27 13_755 C42 C43 . 14.4(12) yes
Co20 2_757 C42 C43 . 51.0(3) yes
Co20 13_755 C42 C43 . 51.0(3) yes
O41 . C42 H421 . 109.2 no
H421 14_557 C42 H421 . 109.5 no
C27 13_755 C42 H421 . 116.0 no
Co20 2_757 C42 H421 . 152.4 no
Co20 13_755 C42 H421 . 96.6 no
C29 13_755 C42 C28 2_757 104(3) yes
C29 13_755 C42 C43 . 160.6(18) yes
C28 2_757 C42 C43 . 57(2) yes
C29 13_755 C42 H421 . 81.0 no
C28 2_757 C42 H421 . 125.2 no
C43 . C42 H421 . 109.4 no
C42 . C43 H431 14_557 109.2 no
C42 . C43 Co20 13_755 93.8(4) yes
H431 14_557 C43 Co20 13_755 148.0 no
C42 . C43 Co20 2_757 93.8(4) yes
H431 14_557 C43 Co20 2_757 82.0 no
Co20 13_755 C43 Co20 2_757 74.5(6) yes
C42 . C43 H271 2_757 117.6 no
H431 14_557 C43 H271 2_757 55.0 no
Co20 13_755 C43 H271 2_757 132.2 no
Co20 2_757 C43 H271 2_757 132.2 no
C42 . C43 C28 2_757 33.6(13) yes
H431 14_557 C43 C28 2_757 122.5 no
Co20 13_755 C43 C28 2_757 67.4(10) yes
Co20 2_757 C43 C28 2_757 67.4(10) yes
H271 2_757 C43 C28 2_757 151.3 no
C42 . C43 O44 . 110.10(19) yes
H431 14_557 C43 O44 . 109.4 no
Co20 13_755 C43 O44 . 39.8(3) yes
Co20 2_757 C43 O44 . 39.8(3) yes
H271 2_757 C43 O44 . 132.3 no
C42 . C43 H431 . 109.2 no
H431 14_557 C43 H431 . 109.5 no
Co20 13_755 C43 H431 . 82.0 no
Co20 2_757 C43 H431 . 148.0 no
H271 2_757 C43 H431 . 55.0 no
C28 2_757 C43 O44 . 76.5(13) yes
C28 2_757 C43 H431 . 122.5 no
O44 . C43 H431 . 109.4 no
C43 . O44 C28 2_757 44.8(11) yes
C43 . O44 C27 13_755 0.1(19) yes
C28 2_757 O44 C27 13_755 44.9(19) yes
C43 . O44 Co20 13_755 91.2(9) yes
C28 2_757 O44 Co20 13_755 77.6(7) yes
C27 13_755 O44 Co20 13_755 91.3(11) yes
C43 . O44 Co20 2_757 91.2(9) yes
C28 2_757 O44 Co20 2_757 77.6(7) yes
C27 13_755 O44 Co20 2_757 91.3(11) yes
Co20 13_755 O44 Co20 2_757 141.7(12) yes
C43 . O44 H441 . 109.2 no
C28 2_757 O44 H441 . 154.0 no
C27 13_755 O44 H441 . 109.2 no
Co20 13_755 O44 H441 . 107.6 no
Co20 2_757 O44 H441 . 107.6 no
C27 . H271 C43 2_757 15.5 no
C32 . H321 C38 2_757 0.0 no
C32 . H321 C39 2_757 77.9 no
C38 2_757 H321 C39 2_757 77.9 no
C33 13_755 H381 C32 13_755 78.2 no
C33 13_755 H381 C38 . 78.2 no
C35 13_755 H371 C37 . 78.2 no
C35 13_755 H371 C33 2_757 156.0 no
C37 . H371 C33 2_757 77.9 no
C27 2_757 H431 C43 . 21.3 no
Co20 2_757 H441 Co20 13_755 84.6 no
Co20 2_757 H441 O44 . 42.8 no
Co20 13_755 H441 O44 . 42.8 no

loop_
_geom_bond_atom_site_label_1
_geom_bond_atom_site_label_2
_geom_bond_site_symmetry_2
_geom_bond_distance
_geom_bond_publ_flag
C1 C3 13_665 1.377(8) yes
C1 C2 . 1.377(8) yes
C1 H11 . 0.935 no
C2 C3 . 1.390(8) yes
C2 H21 . 0.935 no
C3 N4 . 1.445(7) yes
N4 C5 . 1.394(7) yes
N4 C8 . 1.318(7) yes
C5 C6 . 1.315(8) yes
C5 H51 . 0.925 no
C6 N7 . 1.389(7) yes
C6 H61 . 0.926 no
N7 C8 . 1.344(6) yes
N7 C9 . 1.445(7) yes
C8 H81 . 0.925 no
C9 C10 . 1.504(8) yes
C9 H91 . 0.983 no
C9 H92 . 0.967 no
C10 C11 . 1.391(8) yes
C10 C12 . 1.402(7) yes
C11 C11 14_557 1.360(12) yes
C11 H111 . 0.935 no
C12 C12 14_557 1.380(11) yes
C12 H121 . 0.933 no
P13 F14 . 1.551(5) yes
P13 F15 . 1.565(5) yes
P13 F16 . 1.574(5) yes
P13 F17 . 1.593(5) yes
P13 F18 . 1.588(5) yes
P13 F19 . 1.612(5) yes
Co20 C43 2_757 2.037(14) yes
Co20 O41 2_757 2.517(12) yes
Co20 Co20 14_557 2.466(6) yes
Co20 C42 13_755 2.614(13) yes
Co20 O44 13_755 1.305(5) yes
Co20 C21 . 1.72(2) yes
Co20 C23 . 1.85(2) yes
Co20 C25 . 1.73(2) yes
Co20 C27 . 1.71(2) yes
Co20 C28 . 1.94(2) yes
C21 O22 . 1.14(2) yes
C23 O24 . 1.07(2) yes
C25 O26 . 1.16(2) yes
C27 C28 . 1.24(4) yes
C27 H271 . 1.260 no
C28 C29 . 1.51(4) yes
C29 C39 2_757 1.49(3) yes
C29 H291 14_557 0.950 no
C29 O30 . 1.39(3) yes
C29 H291 . 0.950 no
O30 C39 13_755 1.378(9) yes
O30 C35 13_755 1.378(9) yes
O30 C31 . 1.366(18) yes
C31 C38 13_755 1.3902(9) yes
C31 C37 13_755 1.3901(6) yes
C31 C39 2_757 1.3899(12) yes
C31 C35 2_757 1.3899(5) yes
C31 C40 2_757 1.3898(9) yes
C31 C32 . 1.3898(8) yes
C31 C36 . 1.3900(8) yes
C32 C37 2_757 1.3898(9) yes
C32 C39 13_755 1.3896(11) yes
C32 C33 . 1.3898(8) yes
C32 H321 . 0.950 no
C33 C38 13_755 1.3896(11) yes
C33 C37 2_757 1.3895(12) yes
C33 C34 . 1.3900(8) yes
C33 H331 . 0.950 no
C34 C37 2_757 1.3896(9) yes
C34 C35 . 1.3899(8) yes
C34 H341 . 0.950 no
C35 H371 2_757 1.228 no
C35 C37 13_755 1.3900(5) yes
C35 C36 . 1.3897(7) yes
C35 C40 . 1.3901(8) yes
C36 C37 2_757 1.3902(8) yes
C36 C37 . 1.3902(8) yes
C37 C38 . 1.3899(8) yes
C37 H371 . 0.950 no
C38 H321 13_755 0.950 no
C38 C39 . 1.3899(8) yes
C38 H381 . 0.950 no
C39 H321 2_757 1.233 no
C39 C40 . 1.3901(8) yes
C39 H391 . 0.950 no
C40 O41 . 1.268(14) yes
O41 C42 . 1.59(2) yes
C42 H421 14_557 0.950 no
C42 C43 . 1.508(9) yes
C42 H421 . 0.950 no
C43 H431 14_557 0.950 no
C43 O44 . 1.54(3) yes
C43 H431 . 0.950 no
O44 H441 . 0.950 no

loop_
_geom_hbond_atom_site_label_D
_geom_hbond_site_symmetry_D
_geom_hbond_atom_site_label_H
_geom_hbond_atom_site_label_A
_geom_hbond_site_symmetry_A
_geom_hbond_angle_DHA
_geom_hbond_distance_DH
_geom_hbond_distance_HA
_geom_hbond_distance_DA
_geom_hbond_publ_flag
C43 2_757 H271 C11 . 146 0.91 2.45 3.246(11) yes
C43 2_757 H271 C11 14_557 146 0.91 2.45 3.246(11) yes
C34 . H341 C23 2_757 136 0.95 2.45 3.202(11) yes
C34 . H341 C23 13_755 136 0.95 2.45 3.202(11) yes
C34 . H341 O24 2_757 125 0.95 1.99 2.658(11) yes
C34 . H341 O24 13_755 125 0.95 1.99 2.658(11) yes
O44 . H441 O22 2_757 130 0.95 2.28 2.979(11) yes
O44 . H441 O22 13_755 130 0.95 2.28 2.979(11) yes

loop_
_platon_squeeze_void_nr
_platon_squeeze_void_average_x
_platon_squeeze_void_average_y
_platon_squeeze_void_average_z
_platon_squeeze_void_volume
_platon_squeeze_void_count_electrons
_platon_squeeze_void_content
1 0.500 0.000 0.165 844 63 ' '
2 0.000 0.500 0.239 844 63 ' '
